data_7225358
loop_
_publ_author_name
'Qureshi, Naseem'
'Yufit, Dmitri S.'
'Steed, Kirsty M.'
'Howard, Judith A. K.'
'Steed, Jonathan W.'

_publ_section_title
;
 Anion hydrogen bonding from a &#x2018;revealed&#x2019; urea ligand
;
_journal_issue 28
_journal_name_full CrystEngComm
_journal_page_first 5333
_journal_paper_doi 10.1039/C6CE01039C
_journal_volume 18
_journal_year 2016
_chemical_formula_moiety 'C13 H13 Cl2 Cu N3 O S'
_chemical_formula_sum 'C13 H13 Cl2 Cu N3 O S'
_chemical_formula_weight 393.76
_space_group_IT_number 2
_symmetry_cell_setting triclinic
_symmetry_space_group_name_Hall '-P 1'
_symmetry_space_group_name_H-M 'P -1'
_atom_sites_solution_hydrogens geom
_atom_sites_solution_primary direct
_atom_sites_solution_secondary difmap
_audit_creation_method SHELXL-97
_audit_update_record
;
2016-04-26 deposited with the CCDC.
2016-05-30 downloaded from the CCDC.
;
_cell_angle_alpha 90.77(3)
_cell_angle_beta 98.75(3)
_cell_angle_gamma 95.52(3)
_cell_formula_units_Z 2
_cell_length_a 7.7680(16)
_cell_length_b 9.1578(18)
_cell_length_c 10.466(2)
_cell_measurement_reflns_used 3454
_cell_measurement_temperature 120.0(2)
_cell_measurement_theta_max 33.10
_cell_measurement_theta_min 1.97
_cell_volume 732.2(3)
_computing_cell_refinement 'CrystalClear (Rigaku Inc., 2007)'
_computing_data_collection 'CrystalClear (Rigaku Inc., 2007)'
_computing_data_reduction 'CrystalClear (Rigaku Inc., 2007)'
_computing_molecular_graphics
;
Olex2, Durham University (compiled Sep 8 2008 14:45:24)
;
_computing_publication_material
;
Olex2, Durham University (compiled Sep 8 2008 14:45:24)
;
_computing_structure_refinement 'SHELXL-97 (Sheldrick, 1997)'
_computing_structure_solution 'SHELXS-97 (Sheldrick, 1990)/Bruker'
_diffrn_ambient_temperature 120.0(2)
_diffrn_measured_fraction_theta_full 0.992
_diffrn_measured_fraction_theta_max 0.992
_diffrn_measurement_device_type 'Rigaku R-AXIS Spider IP'
_diffrn_measurement_method '\w scans'
_diffrn_radiation_monochromator graphite
_diffrn_radiation_source 'sealed tube'
_diffrn_radiation_type MoK\a
_diffrn_radiation_wavelength 0.71073
_diffrn_reflns_av_R_equivalents 0.0990
_diffrn_reflns_av_sigmaI/netI 0.1020
_diffrn_reflns_limit_h_max 9
_diffrn_reflns_limit_h_min -8
_diffrn_reflns_limit_k_max 11
_diffrn_reflns_limit_k_min -11
_diffrn_reflns_limit_l_max 12
_diffrn_reflns_limit_l_min -12
_diffrn_reflns_number 9240
_diffrn_reflns_theta_full 26.00
_diffrn_reflns_theta_max 26.00
_diffrn_reflns_theta_min 2.67
_exptl_absorpt_coefficient_mu 1.999
_exptl_absorpt_correction_T_max 0.9803
_exptl_absorpt_correction_T_min 0.8251
_exptl_absorpt_correction_type multi-scan
_exptl_absorpt_process_details 'CrystalClear (Rigaku Inc., 2007)'
_exptl_crystal_colour yellow
_exptl_crystal_density_diffrn 1.786
_exptl_crystal_density_method 'not measured'
_exptl_crystal_description prism
_exptl_crystal_F_000 398
_exptl_crystal_size_max 0.10
_exptl_crystal_size_mid 0.06
_exptl_crystal_size_min 0.01
_refine_diff_density_max 1.317
_refine_diff_density_min -0.987
_refine_diff_density_rms 0.155
_refine_ls_extinction_coef 0.032(8)
_refine_ls_extinction_expression Fc^*^=kFc[1+0.001xFc^2^\l^3^/sin(2\q)]^-1/4^
_refine_ls_extinction_method SHELXL
_refine_ls_goodness_of_fit_ref 1.036
_refine_ls_hydrogen_treatment constr
_refine_ls_matrix_type full
_refine_ls_number_parameters 192
_refine_ls_number_reflns 2846
_refine_ls_number_restraints 0
_refine_ls_restrained_S_all 1.036
_refine_ls_R_factor_all 0.1007
_refine_ls_R_factor_gt 0.0864
_refine_ls_shift/su_max 0.000
_refine_ls_shift/su_mean 0.000
_refine_ls_structure_factor_coef Fsqd
_refine_ls_weighting_details
;
calc w=1/[\s^2^(Fo^2^)+(0.1500P)^2^+1.0000P] where P=(Fo^2^+2Fc^2^)/3
;
_refine_ls_weighting_scheme calc
_refine_ls_wR_factor_gt 0.2365
_refine_ls_wR_factor_ref 0.2519
_reflns_number_gt 2382
_reflns_number_total 2846
_reflns_threshold_expression >2sigma(I)
_cod_data_source_file c6ce01039c1.cif
_cod_data_source_block 1_08SRV373
_cod_depositor_comments
;
The following automatic conversions were performed:

'_symmetry_cell_setting' value 'Triclinic' changed to 'triclinic'
according to
/usr/data/users/saulius/crontab/automatic-downloads/rss-feeds/RSC/lib/dictionaries/cif_core.dic
dictionary named 'cif_core.dic' version 2.4.2 from 2011-04-26.

Automatic conversion script
Id: cif_fix_values 4268 2015-11-12 08:31:59Z antanas 

 Adding full bibliography for 7225358--7225363.cif.
;
_cod_original_cell_volume 732.1(3)
_cod_database_code 7225358

loop_
_symmetry_equiv_pos_as_xyz
'x, y, z'
'-x, -y, -z'

loop_
_atom_site_label
_atom_site_type_symbol
_atom_site_fract_x
_atom_site_fract_y
_atom_site_fract_z
_atom_site_U_iso_or_equiv
_atom_site_adp_type
_atom_site_occupancy
_atom_site_symmetry_multiplicity
_atom_site_calc_flag
_atom_site_refinement_flags
Cu1 Cu 0.17001(11) 0.14299(9) 0.58935(7) 0.0379(4) Uani 1 1 d .
Cl1 Cl -0.0115(2) -0.03943(19) 0.65626(16) 0.0404(5) Uani 1 1 d .
Cl2 Cl 0.0127(2) 0.32612(19) 0.63466(16) 0.0418(5) Uani 1 1 d .
S1 S 0.2163(3) -0.2953(2) 1.03274(17) 0.0472(6) Uani 1 1 d .
O1 O 0.3619(6) 0.0293(5) 0.6595(4) 0.0414(12) Uani 1 1 d .
N1 N 0.6367(8) 0.0064(7) 0.7609(5) 0.0411(14) Uani 1 1 d .
H1 H 0.7477 0.0302 0.7553 0.062 Uiso 1 1 calc R
N2 N 0.5968(8) 0.1696(6) 0.5999(5) 0.0346(13) Uani 1 1 d .
H2 H 0.7117 0.1861 0.6139 0.052 Uiso 1 1 calc R
N3 N 0.3351(8) 0.2648(6) 0.4945(5) 0.0388(13) Uani 1 1 d .
C1 C 0.0913(11) -0.3647(9) 0.8815(7) 0.053(2) Uani 1 1 d .
H1A H 0.0821 -0.2852 0.8199 0.079 Uiso 1 1 calc R
H1B H -0.0261 -0.4037 0.8955 0.079 Uiso 1 1 calc R
H1C H 0.1499 -0.4432 0.8468 0.079 Uiso 1 1 calc R
C2 C 0.4259(10) -0.2337(8) 0.9907(7) 0.0418(17) Uani 1 1 d .
C3 C 0.4385(9) -0.1413(8) 0.8856(6) 0.0370(15) Uani 1 1 d .
H3 H 0.3367 -0.1144 0.8324 0.044 Uiso 1 1 calc R
C4 C 0.6054(9) -0.0906(7) 0.8620(6) 0.0356(15) Uani 1 1 d .
C5 C 0.7555(10) -0.1274(8) 0.9400(6) 0.0405(16) Uani 1 1 d .
H5 H 0.8680 -0.0918 0.9220 0.049 Uiso 1 1 calc R
C6 C 0.7391(11) -0.2175(8) 1.0453(7) 0.0480(19) Uani 1 1 d .
H6 H 0.8408 -0.2418 1.1002 0.058 Uiso 1 1 calc R
C7 C 0.5738(11) -0.2716(8) 1.0695(7) 0.0455(18) Uani 1 1 d .
H7 H 0.5626 -0.3344 1.1399 0.055 Uiso 1 1 calc R
C8 C 0.5239(9) 0.0664(7) 0.6739(6) 0.0356(15) Uani 1 1 d .
C9 C 0.5070(9) 0.2525(8) 0.5035(6) 0.0374(15) Uani 1 1 d .
C10 C 0.6106(10) 0.3258(8) 0.4188(7) 0.0412(16) Uani 1 1 d .
H10 H 0.7317 0.3138 0.4252 0.049 Uiso 1 1 calc R
C11 C 0.5321(10) 0.4145(8) 0.3274(6) 0.0416(17) Uani 1 1 d .
H11 H 0.5985 0.4662 0.2702 0.050 Uiso 1 1 calc R
C12 C 0.3560(10) 0.4274(8) 0.3200(6) 0.0400(16) Uani 1 1 d .
H12 H 0.2993 0.4889 0.2580 0.048 Uiso 1 1 calc R
C13 C 0.2635(11) 0.3511(8) 0.4024(7) 0.0431(16) Uani 1 1 d .
H13 H 0.1414 0.3594 0.3943 0.052 Uiso 1 1 calc R

loop_
_atom_site_aniso_label
_atom_site_aniso_U_11
_atom_site_aniso_U_22
_atom_site_aniso_U_33
_atom_site_aniso_U_23
_atom_site_aniso_U_13
_atom_site_aniso_U_12
Cu1 0.0316(6) 0.0425(6) 0.0390(6) 0.0093(4) 0.0033(4) 0.0030(4)
Cl1 0.0345(10) 0.0461(10) 0.0396(9) 0.0079(7) 0.0047(7) 0.0001(7)
Cl2 0.0353(10) 0.0464(10) 0.0431(9) 0.0036(7) 0.0025(7) 0.0069(7)
S1 0.0427(12) 0.0584(12) 0.0387(10) 0.0097(8) 0.0048(8) -0.0039(9)
O1 0.032(3) 0.048(3) 0.042(3) 0.009(2) -0.002(2) 0.003(2)
N1 0.033(3) 0.057(4) 0.033(3) 0.010(3) 0.001(2) 0.007(3)
N2 0.037(3) 0.040(3) 0.025(3) 0.011(2) 0.000(2) 0.000(2)
N3 0.040(4) 0.042(3) 0.033(3) 0.006(2) 0.000(2) 0.003(3)
C1 0.050(5) 0.059(5) 0.043(4) 0.000(3) -0.002(3) -0.006(4)
C2 0.040(4) 0.045(4) 0.040(4) 0.008(3) 0.001(3) 0.005(3)
C3 0.035(4) 0.048(4) 0.027(3) 0.008(3) 0.001(3) 0.008(3)
C4 0.040(4) 0.035(3) 0.033(3) 0.002(3) 0.006(3) 0.005(3)
C5 0.035(4) 0.047(4) 0.039(4) 0.008(3) 0.002(3) 0.006(3)
C6 0.049(5) 0.052(4) 0.041(4) 0.012(3) -0.007(3) 0.011(4)
C7 0.048(5) 0.046(4) 0.041(4) 0.014(3) 0.003(3) 0.004(3)
C8 0.033(4) 0.043(4) 0.031(3) 0.006(3) 0.002(3) 0.006(3)
C9 0.032(4) 0.044(4) 0.033(3) -0.001(3) 0.000(3) -0.001(3)
C10 0.036(4) 0.046(4) 0.040(4) 0.009(3) 0.003(3) 0.002(3)
C11 0.038(4) 0.049(4) 0.037(4) 0.006(3) 0.003(3) -0.001(3)
C12 0.036(4) 0.046(4) 0.036(3) 0.011(3) 0.001(3) 0.002(3)
C13 0.041(4) 0.041(4) 0.045(4) 0.003(3) -0.001(3) -0.001(3)

loop_
_atom_type_symbol
_atom_type_description
_atom_type_scat_dispersion_real
_atom_type_scat_dispersion_imag
_atom_type_scat_source
C C 0.0033 0.0016 'International Tables Vol C Tables 4.2.6.8 and 6.1.1.4'
H H 0.0000 0.0000 'International Tables Vol C Tables 4.2.6.8 and 6.1.1.4'
N N 0.0061 0.0033 'International Tables Vol C Tables 4.2.6.8 and 6.1.1.4'
O O 0.0106 0.0060 'International Tables Vol C Tables 4.2.6.8 and 6.1.1.4'
Cu Cu 0.3201 1.2651 'International Tables Vol C Tables 4.2.6.8 and 6.1.1.4'
Cl Cl 0.1484 0.1585 'International Tables Vol C Tables 4.2.6.8 and 6.1.1.4'
S S 0.1246 0.1234 'International Tables Vol C Tables 4.2.6.8 and 6.1.1.4'

loop_
_geom_angle_atom_site_label_1
_geom_angle_atom_site_label_2
_geom_angle_atom_site_label_3
_geom_angle
O1 Cu1 N3 89.3(2)
O1 Cu1 Cl2 143.87(16)
N3 Cu1 Cl2 96.40(19)
O1 Cu1 Cl1 86.44(15)
N3 Cu1 Cl1 165.00(18)
Cl2 Cu1 Cl1 95.49(7)
C2 S1 C1 103.6(4)
C8 O1 Cu1 128.5(4)
C8 N1 C4 129.9(6)
C8 N1 H1 115.1
C4 N1 H1 115.1
C8 N2 C9 126.7(6)
C8 N2 H2 116.6
C9 N2 H2 116.6
C9 N3 C13 117.4(6)
C9 N3 Cu1 125.1(5)
C13 N3 Cu1 116.9(5)
S1 C1 H1A 109.5
S1 C1 H1B 109.5
H1A C1 H1B 109.5
S1 C1 H1C 109.5
H1A C1 H1C 109.5
H1B C1 H1C 109.5
C7 C2 C3 121.4(7)
C7 C2 S1 118.1(5)
C3 C2 S1 120.4(5)
C4 C3 C2 117.7(6)
C4 C3 H3 121.2
C2 C3 H3 121.2
C5 C4 C3 121.8(6)
C5 C4 N1 114.7(6)
C3 C4 N1 123.4(6)
C4 C5 C6 119.3(7)
C4 C5 H5 120.3
C6 C5 H5 120.3
C7 C6 C5 120.0(7)
C7 C6 H6 120.0
C5 C6 H6 120.0
C2 C7 C6 119.8(7)
C2 C7 H7 120.1
C6 C7 H7 120.1
O1 C8 N1 122.3(6)
O1 C8 N2 122.5(6)
N1 C8 N2 115.1(6)
N3 C9 N2 122.1(6)
N3 C9 C10 121.9(6)
N2 C9 C10 116.0(6)
C11 C10 C9 118.6(7)
C11 C10 H10 120.7
C9 C10 H10 120.7
C10 C11 C12 119.0(7)
C10 C11 H11 120.5
C12 C11 H11 120.5
C13 C12 C11 119.3(7)
C13 C12 H12 120.3
C11 C12 H12 120.3
N3 C13 C12 123.8(8)
N3 C13 H13 118.1
C12 C13 H13 118.1

loop_
_geom_bond_atom_site_label_1
_geom_bond_atom_site_label_2
_geom_bond_distance
Cu1 O1 1.957(5)
Cu1 N3 2.004(6)
Cu1 Cl2 2.254(2)
Cu1 Cl1 2.2690(19)
S1 C2 1.792(8)
S1 C1 1.799(7)
O1 C8 1.257(8)
N1 C8 1.328(8)
N1 C4 1.425(8)
N1 H1 0.8800
N2 C8 1.365(8)
N2 C9 1.411(8)
N2 H2 0.8800
N3 C9 1.340(10)
N3 C13 1.344(9)
C1 H1A 0.9800
C1 H1B 0.9800
C1 H1C 0.9800
C2 C7 1.385(10)
C2 C3 1.406(9)
C3 C4 1.394(10)
C3 H3 0.9500
C4 C5 1.390(10)
C5 C6 1.399(9)
C5 H5 0.9500
C6 C7 1.392(11)
C6 H6 0.9500
C7 H7 0.9500
C9 C10 1.419(9)
C10 C11 1.373(10)
C10 H10 0.9500
C11 C12 1.375(10)
C11 H11 0.9500
C12 C13 1.362(10)
C12 H12 0.9500
C13 H13 0.9500

loop_
_geom_hbond_atom_site_label_D
_geom_hbond_atom_site_label_H
_geom_hbond_atom_site_label_A
_geom_hbond_distance_DH
_geom_hbond_distance_HA
_geom_hbond_distance_DA
_geom_hbond_angle_DHA
_geom_hbond_site_symmetry_A
N1 H1 Cl1 0.88 2.40 3.156(6) 143.7 1_655
N2 H2 Cl2 0.88 2.53 3.371(6) 159.2 1_655
